data_1507293
loop_
_publ_author_name
'Pappenfus, Ted M.'
'Burand, Michael W.'
'Janzen, Daron E.'
'Mann, Kent R.'

_publ_section_title
;
 Synthesis and characterization of tricyanovinyl-capped oligothiophenes as
 low-band-gap organic materials.
;
_journal_issue 9
_journal_name_full 'Organic letters'
_journal_page_first 1535
_journal_page_last 1538
_journal_paper_doi 10.1021/ol034317q
_journal_volume 5
_journal_year 2003
_chemical_formula_moiety '2(C30 H22 N6 S3), C3 H6 O'
_chemical_formula_sum 'C63 H50 N12 O S6'
_chemical_formula_weight 1183.57
_chemical_name_systematic
; 
 ? 
;
_space_group_IT_number 14
_symmetry_cell_setting monoclinic
_symmetry_space_group_name_Hall '-P 2yn'
_symmetry_space_group_name_H-M 'P 1 21/n 1'
_atom_sites_solution_hydrogens geom
_atom_sites_solution_primary direct
_atom_sites_solution_secondary difmap
_audit_creation_method SHELXL-97
_cell_angle_alpha 90.00
_cell_angle_beta 90.028(2)
_cell_angle_gamma 90.00
_cell_formula_units_Z 4
_cell_length_a 7.7157(9)
_cell_length_b 19.226(2)
_cell_length_c 43.385(5)
_cell_measurement_reflns_used 3146
_cell_measurement_temperature 173(2)
_cell_measurement_theta_max 25.06
_cell_measurement_theta_min 1.16
_cell_volume 6435.8(12)
_computing_cell_refinement 'SAINT, Bruker'
_computing_data_collection 'SMART, Bruker'
_computing_data_reduction 'SAINT, Bruker'
_computing_molecular_graphics 'SHELXTL, Bruker'
_computing_publication_material 'Bruker SHELXTL'
_computing_structure_refinement 'SHELXL-97 (Sheldrick, 1997)'
_computing_structure_solution 'SHELXS-97 (Sheldrick, 1990)'
_diffrn_ambient_temperature 173(2)
_diffrn_measured_fraction_theta_full 0.998
_diffrn_measured_fraction_theta_max 0.998
_diffrn_measurement_device_type 'Siemens SMART Platform CCD'
_diffrn_measurement_method 'area detector, omega scans'
_diffrn_radiation_monochromator graphite
_diffrn_radiation_source 'normal-focus sealed tube'
_diffrn_radiation_type MoK\a
_diffrn_radiation_wavelength 0.71073
_diffrn_reflns_av_R_equivalents 0.0606
_diffrn_reflns_av_sigmaI/netI 0.0608
_diffrn_reflns_limit_h_max 9
_diffrn_reflns_limit_h_min -8
_diffrn_reflns_limit_k_max 22
_diffrn_reflns_limit_k_min -22
_diffrn_reflns_limit_l_max 50
_diffrn_reflns_limit_l_min -51
_diffrn_reflns_number 42659
_diffrn_reflns_theta_full 25.06
_diffrn_reflns_theta_max 25.06
_diffrn_reflns_theta_min 1.16
_exptl_absorpt_coefficient_mu 0.262
_exptl_absorpt_correction_T_max 1.0000
_exptl_absorpt_correction_T_min 0.7720
_exptl_absorpt_correction_type multi-scan
_exptl_absorpt_process_details 'SADABS, R. Blessing, 1995'
_exptl_crystal_colour 'metallic green'
_exptl_crystal_density_diffrn 1.221
_exptl_crystal_density_meas 0
_exptl_crystal_density_method 'not measured'
_exptl_crystal_description plate
_exptl_crystal_F_000 2464
_exptl_crystal_size_max 0.4
_exptl_crystal_size_mid 0.15
_exptl_crystal_size_min 0.1
_refine_diff_density_max 1.091
_refine_diff_density_min -0.620
_refine_diff_density_rms 0.106
_refine_ls_extinction_method none
_refine_ls_goodness_of_fit_ref 1.203
_refine_ls_hydrogen_treatment riding
_refine_ls_matrix_type full
_refine_ls_number_parameters 739
_refine_ls_number_reflns 11393
_refine_ls_number_restraints 0
_refine_ls_restrained_S_all 1.203
_refine_ls_R_factor_all 0.1638
_refine_ls_R_factor_gt 0.1419
_refine_ls_shift/su_max 0.000
_refine_ls_shift/su_mean 0.000
_refine_ls_structure_factor_coef Fsqd
_refine_ls_weighting_details 'calc w=1/[\s^2^(Fo^2^)+(0.0559P)^2^+51.5091P] where P=(Fo^2^+2Fc^2^)/3'
_refine_ls_weighting_scheme calc
_refine_ls_wR_factor_gt 0.3062
_refine_ls_wR_factor_ref 0.3151
_reflns_number_gt 8924
_reflns_number_total 11393
_reflns_threshold_expression >2sigma(I)
_cod_data_source_file ol034317qsi20030321_014414.cif
_cod_data_source_block 03005x
_cod_depositor_comments
;
The following automatic conversions were performed:

'_exptl_absorpt_correction_type' value 'multi-scans' was replaced
with the value 'multi-scan' as specified in the replacement file
'src/cod-tools/trunk/data/replacement-values/replacement_values.lst'.

Automatic conversion script
Id: cif_fix_values 5376 2017-05-30 11:51:03Z andrius 
;
_cod_original_cell_volume 6436.0(13)
_cod_original_sg_symbol_H-M 'P 21/n'
_cod_database_code 1507293

loop_
_symmetry_equiv_pos_as_xyz
'x, y, z'
'-x+1/2, y+1/2, -z+1/2'
'-x, -y, -z'
'x-1/2, -y-1/2, z-1/2'

loop_
_atom_site_label
_atom_site_type_symbol
_atom_site_fract_x
_atom_site_fract_y
_atom_site_fract_z
_atom_site_U_iso_or_equiv
_atom_site_adp_type
_atom_site_occupancy
_atom_site_symmetry_multiplicity
_atom_site_calc_flag
_atom_site_refinement_flags
S5 S -0.2519(3) 0.26558(10) 0.33575(5) 0.0392(5) Uani 1 1 d .
S4 S 0.2059(3) 0.13589(11) 0.34798(5) 0.0424(5) Uani 1 1 d .
S2 S -0.7299(3) -0.28764(10) 0.32885(5) 0.0416(5) Uani 1 1 d .
S6 S -0.7049(3) 0.30634(11) 0.39279(5) 0.0445(5) Uani 1 1 d .
S1 S -0.2731(3) -0.16262(11) 0.34532(5) 0.0442(5) Uani 1 1 d .
S3 S -1.1794(3) -0.34247(12) 0.38333(5) 0.0501(6) Uani 1 1 d .
C20 C -0.8271(10) -0.2383(4) 0.38130(19) 0.0392(18) Uani 1 1 d .
C11 C -0.6656(10) -0.2044(4) 0.37403(18) 0.0378(18) Uani 1 1 d .
C22 C -1.0367(10) -0.3237(4) 0.35387(19) 0.0394(19) Uani 1 1 d .
C21 C -0.8795(10) -0.2842(4) 0.35839(18) 0.0374(18) Uani 1 1 d .
C36 C 0.3285(11) 0.1493(4) 0.3148(2) 0.048(2) Uani 1 1 d .
C10 C -0.5956(11) -0.2270(4) 0.34702(19) 0.0412(19) Uani 1 1 d .
C6 C -0.1556(10) -0.1677(4) 0.3118(2) 0.043(2) Uani 1 1 d .
C56 C -1.0051(10) 0.3858(4) 0.3804(2) 0.044(2) Uani 1 1 d .
C50 C -0.3482(10) 0.2070(4) 0.38674(18) 0.0396(18) Uani 1 1 d .
C51 C -0.3989(10) 0.2554(4) 0.36575(18) 0.0391(18) Uani 1 1 d .
C2 C 0.0498(10) -0.0770(4) 0.3536(2) 0.0392(18) Uani 1 1 d .
C52 C -0.5572(11) 0.2980(4) 0.36287(19) 0.0429(19) Uani 1 1 d .
C32 C 0.5332(10) 0.0533(4) 0.35537(18) 0.0384(18) Uani 1 1 d .
C12 C -0.5869(11) -0.1481(5) 0.3939(2) 0.050(2) Uani 1 1 d .
H12A H -0.6819 -0.1213 0.4036 0.060 Uiso 1 1 calc R
H12B H -0.5215 -0.1158 0.3804 0.060 Uiso 1 1 calc R
C19 C -0.9268(11) -0.2226(5) 0.41035(19) 0.048(2) Uani 1 1 d .
H19A H -1.0522 -0.2223 0.4055 0.057 Uiso 1 1 calc R
H19B H -0.8948 -0.1756 0.4177 0.057 Uiso 1 1 calc R
C4 C 0.1066(12) -0.1004(5) 0.3248(2) 0.051(2) Uani 1 1 d .
C40 C -0.1164(9) 0.2029(4) 0.35159(18) 0.0360(17) Uani 1 1 d .
C54 C -0.7734(12) 0.3655(4) 0.3416(2) 0.056(2) Uani 1 1 d .
H54A H -0.8300 0.3920 0.3261 0.067 Uiso 1 1 calc R
C35 C 0.4968(11) 0.1203(4) 0.3089(2) 0.044(2) Uani 1 1 d .
C9 C -0.4429(10) -0.2091(4) 0.32905(19) 0.0416(19) Uani 1 1 d .
C38 C 0.0796(11) 0.2116(4) 0.3055(2) 0.051(2) Uani 1 1 d .
H38A H 0.0021 0.2395 0.2938 0.061 Uiso 1 1 calc R
C55 C -0.8388(11) 0.3568(4) 0.3699(2) 0.043(2) Uani 1 1 d .
C42 C -0.1021(10) 0.1166(4) 0.39626(18) 0.0404(18) Uani 1 1 d .
H42A H -0.0360 0.0872 0.3817 0.049 Uiso 1 1 calc R
H42B H -0.1954 0.0875 0.4052 0.049 Uiso 1 1 calc R
C39 C 0.0417(10) 0.1876(4) 0.33444(19) 0.0390(18) Uani 1 1 d .
C3 C 0.0966(11) -0.1590(5) 0.2758(2) 0.051(2) Uani 1 1 d .
C25 C -1.3187(11) -0.3842(4) 0.3578(2) 0.049(2) Uani 1 1 d .
C41 C -0.1837(10) 0.1755(4) 0.37858(18) 0.0387(18) Uani 1 1 d .
C5 C 0.0154(12) -0.1393(5) 0.3062(2) 0.054(2) Uani 1 1 d .
C53 C -0.6145(11) 0.3323(4) 0.3368(2) 0.052(2) Uani 1 1 d .
H53A H -0.5532 0.3331 0.3178 0.062 Uiso 1 1 calc R
C57 C -1.0820(11) 0.3796(5) 0.4078(2) 0.051(2) Uani 1 1 d .
C34 C 0.5890(12) 0.0780(4) 0.3267(2) 0.050(2) Uani 1 1 d .
C49 C -0.4465(11) 0.1874(4) 0.41521(19) 0.044(2) Uani 1 1 d .
H49A H -0.4113 0.1400 0.4216 0.053 Uiso 1 1 calc R
H49B H -0.5717 0.1861 0.4103 0.053 Uiso 1 1 calc R
C48 C -0.4177(11) 0.2373(5) 0.4422(2) 0.054(2) Uani 1 1 d .
H48A H -0.4424 0.2854 0.4353 0.064 Uiso 1 1 calc R
H48B H -0.2945 0.2352 0.4486 0.064 Uiso 1 1 calc R
C26 C -1.4786(12) -0.4180(4) 0.3664(2) 0.053(2) Uani 1 1 d .
C33 C 0.5793(12) 0.1397(4) 0.2790(2) 0.050(2) Uani 1 1 d .
C31 C 0.7641(12) 0.0544(4) 0.3161(2) 0.046(2) Uani 1 1 d .
C43 C 0.0193(11) 0.1397(4) 0.4222(2) 0.047(2) Uani 1 1 d .
H43A H 0.1066 0.1722 0.4137 0.057 Uiso 1 1 calc R
H43B H -0.0488 0.1652 0.4379 0.057 Uiso 1 1 calc R
C58 C -1.0942(12) 0.4253(4) 0.3574(2) 0.051(2) Uani 1 1 d .
C23 C -1.0961(11) -0.3499(4) 0.3269(2) 0.053(2) Uani 1 1 d .
H23A H -1.0352 -0.3450 0.3080 0.063 Uiso 1 1 calc R
C37 C 0.2424(12) 0.1914(4) 0.2947(2) 0.054(2) Uani 1 1 d .
H37A H 0.2883 0.2055 0.2754 0.065 Uiso 1 1 calc R
C8 C -0.4053(11) -0.2257(5) 0.2992(2) 0.053(2) Uani 1 1 d .
H8A H -0.4835 -0.2505 0.2863 0.064 Uiso 1 1 calc R
C7 C -0.2462(12) -0.2038(4) 0.2892(2) 0.052(2) Uani 1 1 d .
H7A H -0.2026 -0.2123 0.2691 0.062 Uiso 1 1 calc R
C60 C -1.2515(13) 0.4122(5) 0.4126(2) 0.060(3) Uani 1 1 d .
C44 C 0.1122(13) 0.0794(5) 0.4377(3) 0.065(3) Uani 1 1 d .
H44A H 0.1779 0.0532 0.4220 0.078 Uiso 1 1 calc R
H44B H 0.1966 0.0982 0.4528 0.078 Uiso 1 1 calc R
C18 C -0.8935(12) -0.2753(5) 0.4364(2) 0.056(2) Uani 1 1 d .
H18A H -0.9159 -0.3228 0.4285 0.067 Uiso 1 1 calc R
H18B H -0.7699 -0.2728 0.4425 0.067 Uiso 1 1 calc R
C1 C 0.2780(13) -0.0747(4) 0.3145(2) 0.055(2) Uani 1 1 d .
C24 C -1.2527(13) -0.3843(5) 0.3292(2) 0.059(3) Uani 1 1 d .
H24A H -1.3084 -0.4059 0.3122 0.071 Uiso 1 1 calc R
C13 C -0.4670(12) -0.1741(5) 0.4190(2) 0.055(2) Uani 1 1 d .
H13A H -0.3784 -0.2049 0.4097 0.066 Uiso 1 1 calc R
H13B H -0.5346 -0.2019 0.4339 0.066 Uiso 1 1 calc R
C17 C -1.0039(13) -0.2633(6) 0.4646(2) 0.066(3) Uani 1 1 d .
H17A H -0.9863 -0.3024 0.4791 0.079 Uiso 1 1 calc R
H17B H -1.1272 -0.2635 0.4583 0.079 Uiso 1 1 calc R
C14 C -0.3758(14) -0.1145(6) 0.4361(2) 0.074(3) Uani 1 1 d .
H14A H -0.2912 -0.1347 0.4507 0.089 Uiso 1 1 calc R
H14B H -0.3101 -0.0865 0.4209 0.089 Uiso 1 1 calc R
C28 C -1.5737(14) -0.4537(5) 0.3417(3) 0.068(3) Uani 1 1 d .
C30 C -1.7233(13) -0.4515(5) 0.3983(3) 0.076(3) Uani 1 1 d .
C27 C -1.5559(13) -0.4177(5) 0.3935(3) 0.062(3) Uani 1 1 d .
C47 C -0.5328(13) 0.2200(6) 0.4700(2) 0.066(3) Uani 1 1 d .
H47A H -0.6551 0.2174 0.4632 0.080 Uiso 1 1 calc R
H47B H -0.5000 0.1737 0.4781 0.080 Uiso 1 1 calc R
C29 C -1.4852(14) -0.3869(6) 0.4205(3) 0.071(3) Uani 1 1 d .
C59 C -1.0111(12) 0.3435(5) 0.4331(2) 0.053(2) Uani 1 1 d .
C45 C -0.0088(18) 0.0305(7) 0.4541(3) 0.094(4) Uani 1 1 d .
H45A H 0.0580 -0.0076 0.4633 0.141 Uiso 1 1 calc R
H45B H -0.0924 0.0115 0.4393 0.141 Uiso 1 1 calc R
H45C H -0.0708 0.0557 0.4703 0.141 Uiso 1 1 calc R
C16 C -0.9666(17) -0.1959(7) 0.4814(3) 0.089(4) Uani 1 1 d .
H16A H -1.0449 -0.1916 0.4991 0.134 Uiso 1 1 calc R
H16B H -0.9844 -0.1567 0.4674 0.134 Uiso 1 1 calc R
H16C H -0.8463 -0.1960 0.4886 0.134 Uiso 1 1 calc R
C46 C -0.5184(18) 0.2708(8) 0.4945(3) 0.106(5) Uani 1 1 d .
H46A H -0.5944 0.2575 0.5116 0.159 Uiso 1 1 calc R
H46B H -0.5529 0.3166 0.4868 0.159 Uiso 1 1 calc R
H46C H -0.3982 0.2727 0.5018 0.159 Uiso 1 1 calc R
C15 C -0.4944(16) -0.0672(7) 0.4535(3) 0.089(4) Uani 1 1 d .
H15A H -0.4264 -0.0305 0.4635 0.134 Uiso 1 1 calc R
H15B H -0.5569 -0.0939 0.4692 0.134 Uiso 1 1 calc R
H15C H -0.5777 -0.0461 0.4393 0.134 Uiso 1 1 calc R
N1 N 0.4124(11) -0.0551(4) 0.30791(17) 0.056(2) Uani 1 1 d .
N7 N 0.8935(10) 0.0322(4) 0.30915(18) 0.0550(19) Uani 1 1 d .
N2 N 0.0096(12) -0.0588(4) 0.37777(19) 0.066(2) Uani 1 1 d .
N8 N 0.4947(11) 0.0306(4) 0.37885(18) 0.060(2) Uani 1 1 d .
N10 N -1.1690(11) 0.4567(4) 0.3387(2) 0.063(2) Uani 1 1 d .
N9 N 0.6313(12) 0.1556(5) 0.2557(2) 0.074(3) Uani 1 1 d .
N11 N -0.9563(13) 0.3137(5) 0.4539(2) 0.081(3) Uani 1 1 d .
N3 N 0.1505(11) -0.1759(5) 0.2530(2) 0.073(3) Uani 1 1 d .
N4 N -1.6389(13) -0.4793(5) 0.3215(3) 0.098(4) Uani 1 1 d .
N12 N -1.3823(12) 0.4392(5) 0.4157(3) 0.090(3) Uani 1 1 d .
N5 N -1.4294(14) -0.3589(6) 0.4416(2) 0.095(3) Uani 1 1 d .
N6 N -1.8576(13) -0.4756(5) 0.4024(3) 0.099(4) Uani 1 1 d .
O1 O -0.400(2) -0.1418(5) 0.2251(3) 0.157(5) Uani 1 1 d .
C61 C -0.381(2) -0.0787(7) 0.2299(3) 0.093(4) Uani 1 1 d .
C62 C -0.204(2) -0.0478(8) 0.2354(3) 0.117(5) Uani 1 1 d .
H62C H -0.1174 -0.0850 0.2355 0.176 Uiso 1 1 calc R
H62D H -0.2033 -0.0239 0.2554 0.176 Uiso 1 1 calc R
H62E H -0.1776 -0.0145 0.2190 0.176 Uiso 1 1 calc R
C63 C -0.541(2) -0.0293(9) 0.2300(3) 0.126(6) Uani 1 1 d .
H63F H -0.6464 -0.0564 0.2263 0.189 Uiso 1 1 calc R
H63G H -0.5277 0.0055 0.2136 0.189 Uiso 1 1 calc R
H63H H -0.5490 -0.0059 0.2500 0.189 Uiso 1 1 calc R

loop_
_atom_site_aniso_label
_atom_site_aniso_U_11
_atom_site_aniso_U_22
_atom_site_aniso_U_33
_atom_site_aniso_U_23
_atom_site_aniso_U_13
_atom_site_aniso_U_12
S5 0.0391(11) 0.0293(10) 0.0491(12) 0.0003(9) 0.0023(9) 0.0023(8)
S4 0.0379(11) 0.0417(11) 0.0475(12) -0.0036(9) 0.0003(9) 0.0055(9)
S2 0.0401(11) 0.0296(10) 0.0551(13) -0.0003(9) 0.0028(9) 0.0014(8)
S6 0.0380(11) 0.0435(12) 0.0521(12) -0.0041(10) -0.0010(9) 0.0084(9)
S1 0.0357(11) 0.0470(12) 0.0498(12) 0.0065(10) 0.0019(9) -0.0001(9)
S3 0.0389(12) 0.0506(13) 0.0606(14) 0.0071(11) -0.0044(10) -0.0086(10)
C20 0.033(4) 0.035(4) 0.050(5) 0.012(4) 0.002(3) 0.005(3)
C11 0.034(4) 0.034(4) 0.045(4) 0.005(3) -0.004(3) -0.002(3)
C22 0.031(4) 0.030(4) 0.057(5) 0.013(4) -0.006(4) -0.003(3)
C21 0.039(4) 0.026(4) 0.047(4) 0.000(3) -0.008(4) -0.004(3)
C36 0.048(5) 0.023(4) 0.073(6) -0.011(4) 0.014(4) 0.006(4)
C10 0.050(5) 0.025(4) 0.049(5) 0.008(3) 0.004(4) 0.004(3)
C6 0.036(4) 0.039(4) 0.055(5) 0.017(4) 0.011(4) 0.006(4)
C56 0.027(4) 0.035(4) 0.070(6) -0.006(4) -0.005(4) 0.004(3)
C50 0.033(4) 0.041(5) 0.045(5) -0.003(4) -0.006(3) 0.000(3)
C51 0.034(4) 0.044(5) 0.040(4) -0.011(4) -0.001(3) -0.005(3)
C2 0.035(4) 0.032(4) 0.051(5) 0.005(4) -0.005(4) 0.001(3)
C52 0.048(5) 0.030(4) 0.051(5) 0.001(4) -0.008(4) 0.001(4)
C32 0.043(5) 0.037(4) 0.036(4) -0.007(4) 0.003(4) 0.001(3)
C12 0.033(4) 0.063(6) 0.055(5) -0.001(4) 0.003(4) 0.004(4)
C19 0.033(4) 0.059(5) 0.051(5) -0.002(4) -0.002(4) -0.008(4)
C4 0.053(6) 0.044(5) 0.056(5) 0.002(4) 0.000(4) 0.005(4)
C40 0.029(4) 0.033(4) 0.046(4) 0.003(3) -0.004(3) 0.006(3)
C54 0.051(5) 0.033(5) 0.083(7) 0.018(5) -0.002(5) 0.012(4)
C35 0.049(5) 0.027(4) 0.057(5) 0.001(4) -0.002(4) -0.004(4)
C9 0.040(4) 0.030(4) 0.055(5) 0.007(4) -0.004(4) 0.008(3)
C38 0.051(5) 0.031(4) 0.069(6) 0.005(4) 0.010(5) 0.006(4)
C55 0.051(5) 0.026(4) 0.053(5) -0.007(4) 0.002(4) 0.003(4)
C42 0.043(5) 0.035(4) 0.044(5) -0.002(3) -0.001(4) 0.007(4)
C39 0.039(4) 0.026(4) 0.051(5) -0.009(3) 0.006(4) -0.002(3)
C3 0.042(5) 0.041(5) 0.070(6) -0.007(4) 0.001(5) 0.001(4)
C25 0.035(5) 0.027(4) 0.085(7) 0.001(4) -0.016(4) -0.006(3)
C41 0.034(4) 0.034(4) 0.047(5) -0.009(3) -0.001(4) 0.004(3)
C5 0.050(5) 0.039(5) 0.074(6) 0.011(5) 0.009(5) 0.006(4)
C53 0.045(5) 0.039(5) 0.072(6) 0.011(4) 0.004(4) 0.009(4)
C57 0.044(5) 0.048(5) 0.060(6) -0.005(4) 0.008(4) 0.005(4)
C34 0.067(6) 0.027(4) 0.057(5) -0.012(4) -0.005(5) -0.007(4)
C49 0.040(5) 0.043(5) 0.050(5) 0.001(4) 0.005(4) 0.007(4)
C48 0.042(5) 0.065(6) 0.054(5) 0.000(5) 0.002(4) 0.003(4)
C26 0.055(6) 0.028(4) 0.075(7) 0.012(4) -0.009(5) 0.011(4)
C33 0.063(6) 0.028(4) 0.061(6) 0.005(4) 0.003(5) 0.003(4)
C31 0.053(6) 0.031(4) 0.055(5) -0.013(4) -0.010(4) 0.006(4)
C43 0.042(5) 0.047(5) 0.054(5) -0.002(4) -0.007(4) -0.002(4)
C58 0.056(6) 0.027(4) 0.069(6) 0.003(4) -0.007(5) 0.011(4)
C23 0.047(5) 0.035(5) 0.076(6) -0.015(4) -0.003(5) -0.002(4)
C37 0.064(6) 0.027(4) 0.072(6) 0.010(4) 0.023(5) 0.003(4)
C8 0.046(5) 0.055(6) 0.058(6) -0.010(4) 0.014(4) -0.006(4)
C7 0.053(5) 0.041(5) 0.062(6) 0.001(4) 0.016(5) 0.011(4)
C60 0.049(6) 0.051(6) 0.079(7) -0.001(5) 0.006(5) 0.010(5)
C44 0.058(6) 0.059(6) 0.078(7) 0.006(5) -0.012(5) 0.009(5)
C18 0.046(5) 0.073(6) 0.049(5) 0.006(5) -0.002(4) -0.010(5)
C1 0.057(6) 0.031(5) 0.077(7) 0.011(4) -0.001(5) -0.002(4)
C24 0.063(6) 0.039(5) 0.076(7) -0.004(5) -0.017(5) -0.001(4)
C13 0.047(5) 0.066(6) 0.052(5) 0.005(5) -0.006(4) -0.006(5)
C17 0.056(6) 0.096(8) 0.046(5) 0.005(5) 0.005(4) -0.011(6)
C14 0.067(7) 0.092(8) 0.062(7) -0.001(6) -0.008(5) 0.000(6)
C28 0.053(6) 0.049(6) 0.102(9) 0.002(6) -0.031(6) 0.000(5)
C30 0.045(6) 0.034(5) 0.148(11) -0.012(6) -0.002(6) -0.016(4)
C27 0.051(6) 0.044(5) 0.092(8) -0.010(5) -0.007(5) -0.007(4)
C47 0.056(6) 0.099(8) 0.044(5) -0.007(5) 0.007(4) 0.006(6)
C29 0.055(6) 0.055(6) 0.102(9) 0.002(6) 0.008(6) -0.017(5)
C59 0.050(5) 0.052(5) 0.058(6) 0.001(5) 0.002(5) 0.004(4)
C45 0.115(11) 0.090(9) 0.076(8) 0.024(7) -0.020(7) -0.029(8)
C16 0.091(9) 0.119(11) 0.057(7) -0.015(7) -0.004(6) 0.016(8)
C46 0.087(9) 0.152(14) 0.080(9) -0.028(9) 0.003(7) 0.015(9)
C15 0.078(8) 0.123(11) 0.067(7) -0.022(7) -0.013(6) -0.009(8)
N1 0.063(5) 0.051(5) 0.054(5) -0.001(4) 0.004(4) -0.009(4)
N7 0.054(5) 0.047(4) 0.064(5) 0.003(4) 0.000(4) 0.014(4)
N2 0.091(7) 0.050(5) 0.057(5) -0.009(4) -0.011(5) 0.005(4)
N8 0.076(6) 0.057(5) 0.047(5) 0.005(4) -0.010(4) 0.001(4)
N10 0.068(6) 0.039(4) 0.084(6) 0.001(4) -0.014(5) 0.013(4)
N9 0.088(7) 0.067(6) 0.066(6) 0.011(5) 0.023(5) 0.011(5)
N11 0.074(6) 0.095(7) 0.073(6) 0.005(6) 0.011(5) 0.016(6)
N3 0.063(6) 0.079(6) 0.076(6) -0.021(5) 0.027(5) -0.012(5)
N4 0.067(7) 0.076(7) 0.150(10) -0.003(7) -0.041(7) -0.028(5)
N12 0.061(6) 0.080(7) 0.127(9) 0.002(6) 0.011(6) 0.032(5)
N5 0.093(8) 0.115(9) 0.076(7) -0.010(6) 0.022(6) -0.043(7)
N6 0.062(6) 0.068(6) 0.168(11) -0.011(7) 0.014(7) -0.013(5)
O1 0.276(16) 0.081(7) 0.113(8) -0.008(6) -0.015(9) -0.048(9)
C61 0.139(13) 0.074(9) 0.065(7) -0.006(6) -0.014(8) -0.037(9)
C62 0.137(14) 0.129(13) 0.085(10) -0.003(9) -0.046(9) 0.006(11)
C63 0.127(14) 0.154(16) 0.098(11) -0.026(11) 0.030(10) -0.005(12)

loop_
_atom_type_symbol
_atom_type_description
_atom_type_scat_dispersion_real
_atom_type_scat_dispersion_imag
_atom_type_scat_source
C C 0.0033 0.0016 'International Tables Vol C Tables 4.2.6.8 and 6.1.1.4'
H H 0.0000 0.0000 'International Tables Vol C Tables 4.2.6.8 and 6.1.1.4'
N N 0.0061 0.0033 'International Tables Vol C Tables 4.2.6.8 and 6.1.1.4'
S S 0.1246 0.1234 'International Tables Vol C Tables 4.2.6.8 and 6.1.1.4'
O O 0.0106 0.0060 'International Tables Vol C Tables 4.2.6.8 and 6.1.1.4'

loop_
_geom_angle_atom_site_label_1
_geom_angle_atom_site_label_2
_geom_angle_atom_site_label_3
_geom_angle
C40 S5 C51 91.1(4)
C39 S4 C36 91.9(4)
C21 S2 C10 92.1(4)
C55 S6 C52 90.9(4)
C6 S1 C9 91.4(4)
C22 S3 C25 91.1(4)
C21 C20 C11 112.5(7)
C21 C20 C19 125.2(7)
C11 C20 C19 122.3(7)
C10 C11 C20 112.7(7)
C10 C11 C12 124.1(7)
C20 C11 C12 123.1(7)
C23 C22 C21 126.6(8)
C23 C22 S3 110.3(6)
C21 C22 S3 123.0(6)
C20 C21 C22 132.5(8)
C20 C21 S2 111.2(6)
C22 C21 S2 116.1(6)
C37 C36 C35 123.8(8)
C37 C36 S4 110.6(6)
C35 C36 S4 125.6(7)
C11 C10 C9 135.0(8)
C11 C10 S2 111.5(6)
C9 C10 S2 113.4(6)
C7 C6 C5 122.0(8)
C7 C6 S1 111.1(6)
C5 C6 S1 126.9(7)
C57 C56 C58 117.0(8)
C57 C56 C55 129.0(8)
C58 C56 C55 114.0(8)
C51 C50 C41 112.0(7)
C51 C50 C49 125.3(7)
C41 C50 C49 122.7(7)
C50 C51 C52 132.4(7)
C50 C51 S5 113.0(6)
C52 C51 S5 114.5(6)
N2 C2 C4 177.1(9)
C53 C52 C51 126.7(8)
C53 C52 S6 111.0(6)
C51 C52 S6 122.1(6)
N8 C32 C34 176.3(9)
C11 C12 C13 114.8(8)
C11 C12 H12A 108.6
C13 C12 H12A 108.6
C11 C12 H12B 108.6
C13 C12 H12B 108.6
H12A C12 H12B 107.6
C20 C19 C18 113.5(7)
C20 C19 H19A 108.9
C18 C19 H19A 108.9
C20 C19 H19B 108.9
C18 C19 H19B 108.9
H19A C19 H19B 107.7
C5 C4 C2 124.5(9)
C5 C4 C1 119.0(9)
C2 C4 C1 116.3(8)
C41 C40 C39 131.9(7)
C41 C40 S5 111.9(5)
C39 C40 S5 116.2(6)
C55 C54 C53 114.2(8)
C55 C54 H54A 122.9
C53 C54 H54A 122.9
C34 C35 C36 128.0(9)
C34 C35 C33 115.6(8)
C36 C35 C33 116.4(8)
C8 C9 C10 128.8(8)
C8 C9 S1 110.2(6)
C10 C9 S1 121.0(6)
C39 C38 C37 114.0(8)
C39 C38 H38A 123.0
C37 C38 H38A 123.0
C54 C55 C56 124.3(8)
C54 C55 S6 111.8(6)
C56 C55 S6 123.9(7)
C41 C42 C43 114.3(7)
C41 C42 H42A 108.7
C43 C42 H42A 108.7
C41 C42 H42B 108.7
C43 C42 H42B 108.7
H42A C42 H42B 107.6
C38 C39 C40 125.3(8)
C38 C39 S4 110.6(6)
C40 C39 S4 124.1(6)
N3 C3 C5 176.5(10)
C24 C25 C26 124.3(9)
C24 C25 S3 110.8(7)
C26 C25 S3 124.8(8)
C40 C41 C50 112.1(7)
C40 C41 C42 124.0(7)
C50 C41 C42 123.7(7)
C4 C5 C6 127.2(9)
C4 C5 C3 117.4(8)
C6 C5 C3 115.4(8)
C52 C53 C54 112.1(9)
C52 C53 H53A 123.9
C54 C53 H53A 123.9
C56 C57 C59 124.4(8)
C56 C57 C60 119.1(9)
C59 C57 C60 116.4(8)
C35 C34 C32 124.1(9)
C35 C34 C31 119.2(8)
C32 C34 C31 116.7(8)
C50 C49 C48 113.6(7)
C50 C49 H49A 108.8
C48 C49 H49A 108.8
C50 C49 H49B 108.8
C48 C49 H49B 108.8
H49A C49 H49B 107.7
C49 C48 C47 112.5(8)
C49 C48 H48A 109.1
C47 C48 H48A 109.1
C49 C48 H48B 109.1
C47 C48 H48B 109.1
H48A C48 H48B 107.8
C27 C26 C25 128.0(9)
C27 C26 C28 115.3(9)
C25 C26 C28 116.6(9)
N9 C33 C35 175.5(11)
N7 C31 C34 175.0(10)
C44 C43 C42 113.1(7)
C44 C43 H43A 109.0
C42 C43 H43A 109.0
C44 C43 H43B 109.0
C42 C43 H43B 109.0
H43A C43 H43B 107.8
N10 C58 C56 178.9(10)
C22 C23 C24 114.3(9)
C22 C23 H23A 122.9
C24 C23 H23A 122.9
C36 C37 C38 112.9(8)
C36 C37 H37A 123.5
C38 C37 H37A 123.5
C9 C8 C7 114.8(9)
C9 C8 H8A 122.6
C7 C8 H8A 122.6
C8 C7 C6 112.5(8)
C8 C7 H7A 123.7
C6 C7 H7A 123.7
N12 C60 C57 177.7(12)
C45 C44 C43 113.1(9)
C45 C44 H44A 109.0
C43 C44 H44A 109.0
C45 C44 H44B 109.0
C43 C44 H44B 109.0
H44A C44 H44B 107.8
C17 C18 C19 113.6(8)
C17 C18 H18A 108.8
C19 C18 H18A 108.8
C17 C18 H18B 108.8
C19 C18 H18B 108.8
H18A C18 H18B 107.7
N1 C1 C4 176.9(11)
C25 C24 C23 113.5(9)
C25 C24 H24A 123.3
C23 C24 H24A 123.3
C12 C13 C14 112.4(8)
C12 C13 H13A 109.1
C14 C13 H13A 109.1
C12 C13 H13B 109.1
C14 C13 H13B 109.1
H13A C13 H13B 107.9
C18 C17 C16 114.5(9)
C18 C17 H17A 108.6
C16 C17 H17A 108.6
C18 C17 H17B 108.6
C16 C17 H17B 108.6
H17A C17 H17B 107.6
C15 C14 C13 114.7(9)
C15 C14 H14A 108.6
C13 C14 H14A 108.6
C15 C14 H14B 108.6
C13 C14 H14B 108.6
H14A C14 H14B 107.6
N4 C28 C26 175.6(13)
N6 C30 C27 177.3(12)
C26 C27 C29 124.2(9)
C26 C27 C30 121.7(10)
C29 C27 C30 114.1(10)
C46 C47 C48 112.7(10)
C46 C47 H47A 109.0
C48 C47 H47A 109.0
C46 C47 H47B 109.0
C48 C47 H47B 109.0
H47A C47 H47B 107.8
N5 C29 C27 176.6(13)
N11 C59 C57 178.7(11)
C44 C45 H45A 109.5
C44 C45 H45B 109.5
H45A C45 H45B 109.5
C44 C45 H45C 109.5
H45A C45 H45C 109.5
H45B C45 H45C 109.5
C17 C16 H16A 109.5
C17 C16 H16B 109.5
H16A C16 H16B 109.5
C17 C16 H16C 109.5
H16A C16 H16C 109.5
H16B C16 H16C 109.5
C47 C46 H46A 109.5
C47 C46 H46B 109.5
H46A C46 H46B 109.5
C47 C46 H46C 109.5
H46A C46 H46C 109.5
H46B C46 H46C 109.5
C14 C15 H15A 109.5
C14 C15 H15B 109.5
H15A C15 H15B 109.5
C14 C15 H15C 109.5
H15A C15 H15C 109.5
H15B C15 H15C 109.5
O1 C61 C62 121.2(17)
O1 C61 C63 120.3(15)
C62 C61 C63 118.4(12)
C61 C62 H62C 109.5
C61 C62 H62D 109.5
H62C C62 H62D 109.5
C61 C62 H62E 109.5
H62C C62 H62E 109.5
H62D C62 H62E 109.5
C61 C63 H63F 109.5
C61 C63 H63G 109.5
H63F C63 H63G 109.5
C61 C63 H63H 109.5
H63F C63 H63H 109.5
H63G C63 H63H 109.5

loop_
_geom_bond_atom_site_label_1
_geom_bond_atom_site_label_2
_geom_bond_distance
S5 C40 1.737(7)
S5 C51 1.738(8)
S4 C39 1.714(8)
S4 C36 1.742(9)
S2 C21 1.727(8)
S2 C10 1.747(9)
S6 C55 1.730(9)
S6 C52 1.735(9)
S1 C6 1.719(8)
S1 C9 1.736(9)
S3 C22 1.726(8)
S3 C25 1.738(9)
C20 C21 1.389(11)
C20 C11 1.441(10)
C20 C19 1.507(11)
C11 C10 1.362(11)
C11 C12 1.510(12)
C22 C23 1.353(12)
C22 C21 1.445(10)
C36 C37 1.363(13)
C36 C35 1.436(11)
C10 C9 1.454(11)
C6 C7 1.388(13)
C6 C5 1.447(12)
C56 C57 1.334(12)
C56 C58 1.428(12)
C56 C55 1.471(11)
C50 C51 1.359(11)
C50 C41 1.450(10)
C50 C49 1.498(11)
C51 C52 1.476(11)
C2 N2 1.149(11)
C2 C4 1.397(12)
C52 C53 1.382(12)
C32 N8 1.148(10)
C32 C34 1.398(12)
C12 C13 1.513(12)
C12 H12A 0.9900
C12 H12B 0.9900
C19 C18 1.540(12)
C19 H19A 0.9900
C19 H19B 0.9900
C4 C5 1.306(13)
C4 C1 1.481(13)
C40 C41 1.386(11)
C40 C39 1.459(10)
C54 C55 1.341(12)
C54 C53 1.398(12)
C54 H54A 0.9500
C35 C34 1.329(12)
C35 C33 1.492(12)
C9 C8 1.365(12)
C38 C39 1.370(12)
C38 C37 1.395(12)
C38 H38A 0.9500
C42 C41 1.506(11)
C42 C43 1.531(11)
C42 H42A 0.9900
C42 H42B 0.9900
C3 N3 1.122(11)
C3 C5 1.509(13)
C25 C24 1.342(13)
C25 C26 1.444(12)
C53 H53A 0.9500
C57 C59 1.409(13)
C57 C60 1.465(12)
C34 C31 1.499(13)
C49 C48 1.530(12)
C49 H49A 0.9900
C49 H49B 0.9900
C48 C47 1.536(12)
C48 H48A 0.9900
C48 H48B 0.9900
C26 C27 1.319(14)
C26 C28 1.470(14)
C33 N9 1.127(11)
C31 N7 1.127(11)
C43 C44 1.519(12)
C43 H43A 0.9900
C43 H43B 0.9900
C58 N10 1.165(11)
C23 C24 1.381(13)
C23 H23A 0.9500
C37 H37A 0.9500
C8 C7 1.369(12)
C8 H8A 0.9500
C7 H7A 0.9500
C60 N12 1.143(12)
C44 C45 1.503(15)
C44 H44A 0.9900
C44 H44B 0.9900
C18 C17 1.508(12)
C18 H18A 0.9900
C18 H18B 0.9900
C1 N1 1.140(11)
C24 H24A 0.9500
C13 C14 1.535(14)
C13 H13A 0.9900
C13 H13B 0.9900
C17 C16 1.513(16)
C17 H17A 0.9900
C17 H17B 0.9900
C14 C15 1.496(15)
C14 H14A 0.9900
C14 H14B 0.9900
C28 N4 1.123(14)
C30 N6 1.149(12)
C30 C27 1.460(13)
C27 C29 1.421(16)
C47 C46 1.449(15)
C47 H47A 0.9900
C47 H47B 0.9900
C29 N5 1.146(14)
C59 N11 1.151(12)
C45 H45A 0.9800
C45 H45B 0.9800
C45 H45C 0.9800
C16 H16A 0.9800
C16 H16B 0.9800
C16 H16C 0.9800
C46 H46A 0.9800
C46 H46B 0.9800
C46 H46C 0.9800
C15 H15A 0.9800
C15 H15B 0.9800
C15 H15C 0.9800
O1 C61 1.240(15)
C61 C62 1.505(19)
C61 C63 1.56(2)
C62 H62C 0.9800
C62 H62D 0.9800
C62 H62E 0.9800
C63 H63F 0.9800
C63 H63G 0.9800
C63 H63H 0.9800

loop_
_geom_torsion_atom_site_label_1
_geom_torsion_atom_site_label_2
_geom_torsion_atom_site_label_3
_geom_torsion_atom_site_label_4
_geom_torsion
C21 C20 C11 C10 -2.8(10)
C19 C20 C11 C10 178.8(7)
C21 C20 C11 C12 175.2(7)
C19 C20 C11 C12 -3.1(12)
C25 S3 C22 C23 -1.1(6)
C25 S3 C22 C21 177.7(7)
C11 C20 C21 C22 -172.8(8)
C19 C20 C21 C22 5.5(14)
C11 C20 C21 S2 1.7(8)
C19 C20 C21 S2 180.0(6)
C23 C22 C21 C20 158.3(9)
S3 C22 C21 C20 -20.2(12)
C23 C22 C21 S2 -15.9(11)
S3 C22 C21 S2 165.6(4)
C10 S2 C21 C20 -0.2(6)
C10 S2 C21 C22 175.3(6)
C39 S4 C36 C37 -0.4(7)
C39 S4 C36 C35 179.8(8)
C20 C11 C10 C9 177.5(8)
C12 C11 C10 C9 -0.5(14)
C20 C11 C10 S2 2.6(9)
C12 C11 C10 S2 -175.4(6)
C21 S2 C10 C11 -1.4(6)
C21 S2 C10 C9 -177.5(6)
C9 S1 C6 C7 0.2(6)
C9 S1 C6 C5 -179.7(7)
C41 C50 C51 C52 176.2(8)
C49 C50 C51 C52 -4.0(14)
C41 C50 C51 S5 -0.5(9)
C49 C50 C51 S5 179.3(6)
C40 S5 C51 C50 0.0(6)
C40 S5 C51 C52 -177.3(6)
C50 C51 C52 C53 -162.2(9)
S5 C51 C52 C53 14.5(11)
C50 C51 C52 S6 13.5(13)
S5 C51 C52 S6 -169.8(4)
C55 S6 C52 C53 -1.0(7)
C55 S6 C52 C51 -177.3(7)
C10 C11 C12 C13 -92.7(10)
C20 C11 C12 C13 89.5(9)
C21 C20 C19 C18 84.4(10)
C11 C20 C19 C18 -97.5(9)
N2 C2 C4 C5 131(18)
N2 C2 C4 C1 -53(19)
C51 S5 C40 C41 0.5(6)
C51 S5 C40 C39 179.2(6)
C37 C36 C35 C34 -178.7(9)
S4 C36 C35 C34 1.0(13)
C37 C36 C35 C33 1.2(12)
S4 C36 C35 C33 -179.1(6)
C11 C10 C9 C8 -165.1(9)
S2 C10 C9 C8 9.7(11)
C11 C10 C9 S1 17.0(13)
S2 C10 C9 S1 -168.2(4)
C6 S1 C9 C8 -0.7(7)
C6 S1 C9 C10 177.6(6)
C53 C54 C55 C56 -179.1(8)
C53 C54 C55 S6 0.2(10)
C57 C56 C55 C54 179.2(9)
C58 C56 C55 C54 -0.2(12)
C57 C56 C55 S6 0.0(13)
C58 C56 C55 S6 -179.4(6)
C52 S6 C55 C54 0.5(7)
C52 S6 C55 C56 179.7(7)
C37 C38 C39 C40 177.7(8)
C37 C38 C39 S4 -2.7(10)
C41 C40 C39 C38 169.6(9)
S5 C40 C39 C38 -8.8(11)
C41 C40 C39 S4 -9.9(13)
S5 C40 C39 S4 171.7(4)
C36 S4 C39 C38 1.8(7)
C36 S4 C39 C40 -178.7(7)
C22 S3 C25 C24 1.7(7)
C22 S3 C25 C26 178.2(7)
C39 C40 C41 C50 -179.3(8)
S5 C40 C41 C50 -0.8(9)
C39 C40 C41 C42 -3.2(14)
S5 C40 C41 C42 175.3(6)
C51 C50 C41 C40 0.8(10)
C49 C50 C41 C40 -178.9(7)
C51 C50 C41 C42 -175.3(7)
C49 C50 C41 C42 5.0(12)
C43 C42 C41 C40 93.9(9)
C43 C42 C41 C50 -90.4(9)
C2 C4 C5 C6 -2.4(15)
C1 C4 C5 C6 -178.1(8)
C2 C4 C5 C3 179.2(8)
C1 C4 C5 C3 3.5(13)
C7 C6 C5 C4 174.6(9)
S1 C6 C5 C4 -5.5(14)
C7 C6 C5 C3 -7.0(12)
S1 C6 C5 C3 172.9(6)
N3 C3 C5 C4 168(18)
N3 C3 C5 C6 -10(18)
C51 C52 C53 C54 177.4(8)
S6 C52 C53 C54 1.3(10)
C55 C54 C53 C52 -1.0(12)
C58 C56 C57 C59 -179.0(9)
C55 C56 C57 C59 1.6(15)
C58 C56 C57 C60 0.9(13)
C55 C56 C57 C60 -178.5(8)
C36 C35 C34 C32 0.7(14)
C33 C35 C34 C32 -179.2(8)
C36 C35 C34 C31 -179.4(8)
C33 C35 C34 C31 0.7(11)
N8 C32 C34 C35 168(14)
N8 C32 C34 C31 -12(15)
C51 C50 C49 C48 -81.9(10)
C41 C50 C49 C48 97.9(9)
C50 C49 C48 C47 174.6(8)
C24 C25 C26 C27 -176.7(10)
S3 C25 C26 C27 7.3(13)
C24 C25 C26 C28 -0.7(13)
S3 C25 C26 C28 -176.7(6)
C34 C35 C33 N9 161(12)
C36 C35 C33 N9 -19(13)
C35 C34 C31 N7 -146(11)
C32 C34 C31 N7 34(11)
C41 C42 C43 C44 -174.7(7)
C57 C56 C58 N10 -70(53)
C55 C56 C58 N10 109(53)
C21 C22 C23 C24 -178.5(8)
S3 C22 C23 C24 0.2(10)
C35 C36 C37 C38 178.7(8)
S4 C36 C37 C38 -1.0(10)
C39 C38 C37 C36 2.4(12)
C10 C9 C8 C7 -177.0(8)
S1 C9 C8 C7 1.1(10)
C9 C8 C7 C6 -1.0(12)
C5 C6 C7 C8 -179.7(8)
S1 C6 C7 C8 0.4(10)
C56 C57 C60 N12 -30(36)
C59 C57 C60 N12 150(35)
C42 C43 C44 C45 -64.2(12)
C20 C19 C18 C17 -175.3(8)
C5 C4 C1 N1 -147(18)
C2 C4 C1 N1 37(19)
C26 C25 C24 C23 -178.5(8)
S3 C25 C24 C23 -1.9(10)
C22 C23 C24 C25 1.1(12)
C11 C12 C13 C14 173.8(8)
C19 C18 C17 C16 -65.8(11)
C12 C13 C14 C15 63.8(12)
C27 C26 C28 N4 170(15)
C25 C26 C28 N4 -7(16)
C25 C26 C27 C29 -4.9(16)
C28 C26 C27 C29 179.1(9)
C25 C26 C27 C30 176.7(9)
C28 C26 C27 C30 0.6(14)
N6 C30 C27 C26 -119(33)
N6 C30 C27 C29 62(34)
C49 C48 C47 C46 -174.4(9)
C26 C27 C29 N5 69(21)
C30 C27 C29 N5 -112(21)
C56 C57 C59 N11 -149(52)
C60 C57 C59 N11 31(53)

loop_
_cod_related_entry_id
_cod_related_entry_code
_cod_related_entry_database
1 30651817 ChemSpider
